data_7206534
loop_
_publ_author_name
'Xie, Lin-Hua'
'Wang, Yu'
'Liu, Xiao-Min'
'Lin, Jian-Bin'
'Zhang, Jie-Peng'
'Chen, Xiao-Ming'

_publ_section_title
;
 Crystallographic studies into the role of exposed rare earth metal ion
 for guest sorption
;
_journal_issue 19
_journal_name_full CrystEngComm
_journal_page_first 5849
_journal_paper_doi 10.1039/c1ce05468f
_journal_volume 13
_journal_year 2011
_chemical_formula_sum 'C13 H15 Gd O8'
_chemical_formula_weight 456.50
_chemical_name_systematic
;
?
;
_space_group_IT_number 76
_symmetry_cell_setting tetragonal
_symmetry_space_group_name_Hall 'P 4w'
_symmetry_space_group_name_H-M 'P 41'
_atom_sites_solution_hydrogens geom
_atom_sites_solution_primary direct
_atom_sites_solution_secondary difmap
_audit_creation_method SHELXL-97
_cell_angle_alpha 90.00
_cell_angle_beta 90.00
_cell_angle_gamma 90.00
_cell_formula_units_Z 4
_cell_length_a 10.3197(4)
_cell_length_b 10.3197(4)
_cell_length_c 14.0444(10)
_cell_measurement_temperature 120(2)
_cell_volume 1495.68(13)
_computing_cell_refinement 'Bruker SMART'
_computing_data_collection 'Bruker SMART'
_computing_data_reduction 'Bruker SAINT'
_computing_molecular_graphics 'Bruker SHELXTL'
_computing_publication_material 'Bruker SHELXTL'
_computing_structure_refinement 'SHELXL-97 (Sheldrick, 1997)'
_computing_structure_solution 'SHELXS-97 (Sheldrick, 1990)'
_diffrn_ambient_temperature 120(2)
_diffrn_measured_fraction_theta_full 0.999
_diffrn_measured_fraction_theta_max 0.999
_diffrn_measurement_device_type 'CCD area detector'
_diffrn_measurement_method 'phi and omega scans'
_diffrn_radiation_monochromator graphite
_diffrn_radiation_source 'fine-focus sealed tube'
_diffrn_radiation_type MoK\a
_diffrn_radiation_wavelength 0.71073
_diffrn_reflns_av_R_equivalents 0.0316
_diffrn_reflns_av_sigmaI/netI 0.0420
_diffrn_reflns_limit_h_max 12
_diffrn_reflns_limit_h_min -8
_diffrn_reflns_limit_k_max 12
_diffrn_reflns_limit_k_min -12
_diffrn_reflns_limit_l_max 16
_diffrn_reflns_limit_l_min -17
_diffrn_reflns_number 7871
_diffrn_reflns_theta_full 26.41
_diffrn_reflns_theta_max 26.41
_diffrn_reflns_theta_min 1.45
_exptl_absorpt_coefficient_mu 4.471
_exptl_absorpt_correction_T_max 0.5733
_exptl_absorpt_correction_T_min 0.5170
_exptl_absorpt_correction_type none
_exptl_crystal_colour colorless
_exptl_crystal_density_diffrn 2.027
_exptl_crystal_density_method 'not measured'
_exptl_crystal_description rod-shaped
_exptl_crystal_F_000 884
_exptl_crystal_size_max 0.17
_exptl_crystal_size_mid 0.15
_exptl_crystal_size_min 0.14
_refine_diff_density_max 1.225
_refine_diff_density_min -0.385
_refine_diff_density_rms 0.107
_refine_ls_abs_structure_details 'Flack H D (1983), Acta Cryst. A39, 876-881'
_refine_ls_abs_structure_Flack 0.05(2)
_refine_ls_extinction_method none
_refine_ls_goodness_of_fit_ref 1.026
_refine_ls_hydrogen_treatment constr
_refine_ls_matrix_type full
_refine_ls_number_parameters 201
_refine_ls_number_reflns 2991
_refine_ls_number_restraints 1
_refine_ls_restrained_S_all 1.026
_refine_ls_R_factor_all 0.0275
_refine_ls_R_factor_gt 0.0256
_refine_ls_shift/su_max 0.001
_refine_ls_shift/su_mean 0.000
_refine_ls_structure_factor_coef Fsqd
_refine_ls_weighting_details 'calc w=1/[\s^2^(Fo^2^)+(0.0237P)^2^+0.0000P] where P=(Fo^2^+2Fc^2^)/3'
_refine_ls_weighting_scheme calc
_refine_ls_wR_factor_gt 0.0513
_refine_ls_wR_factor_ref 0.0519
_reflns_number_gt 2877
_reflns_number_total 2991
_reflns_threshold_expression >2sigma(I)
_cod_data_source_file c1ce05468f.txt
_cod_data_source_block 1a-EtOH(EtOH)
_cod_depositor_comments
;
The following automatic conversions were performed:

'_symmetry_cell_setting' value 'Tetragonal' changed to 'tetragonal'
according to /home/saulius/struct/CIF-dictionaries/cif_core.dic
dictionary named 'cif_core.dic' version 2.4.1 from 2010-06-29.

Automatic conversion script
Id: cif_fix_values 1715 2011-07-08 13:25:40Z adriana 
;
_cod_original_sg_symbol_H-M P4(1)
_cod_database_code 7206534

loop_
_symmetry_equiv_pos_as_xyz
'x, y, z'
'-x, -y, z+1/2'
'-y, x, z+1/4'
'y, -x, z+3/4'

loop_
_atom_site_label
_atom_site_type_symbol
_atom_site_fract_x
_atom_site_fract_y
_atom_site_fract_z
_atom_site_U_iso_or_equiv
_atom_site_adp_type
_atom_site_occupancy
_atom_site_symmetry_multiplicity
_atom_site_calc_flag
_atom_site_refinement_flags
Gd1 Gd 0.86321(3) 0.12896(4) 0.08374(4) 0.01471(7) Uani 1 1 d .
O1 O 0.8929(5) 0.3250(5) 0.0059(3) 0.0234(12) Uani 1 1 d .
O2 O 1.0209(6) 0.3260(5) -0.1238(4) 0.0270(14) Uani 1 1 d .
O3 O 1.0082(6) 0.7480(6) -0.3090(4) 0.0244(13) Uani 1 1 d .
O4 O 1.1048(6) 0.9057(6) -0.2245(5) 0.0240(16) Uani 1 1 d .
O5 O 0.9280(6) 0.9211(6) 0.1149(5) 0.0257(17) Uani 1 1 d .
O6 O 0.9071(6) 0.7382(5) 0.1924(4) 0.0282(14) Uani 1 1 d .
O7 O 0.7105(6) 0.2728(6) 0.1648(4) 0.0324(13) Uani 1 1 d .
H7A H 0.6948 0.2348 0.2164 0.049 Uiso 1 1 d R
O8 O 0.6006(5) 0.1851(5) 0.3371(5) 0.0448(15) Uani 1 1 d .
H8A H 0.6427 0.1279 0.3663 0.067 Uiso 1 1 calc R
C1 C 0.9552(6) 0.3774(7) -0.0585(5) 0.0167(14) Uani 1 1 d .
C2 C 1.0417(8) 0.7998(8) -0.2277(6) 0.0172(19) Uani 1 1 d .
C3 C 0.9228(9) 0.7987(10) 0.1167(6) 0.024(2) Uani 1 1 d .
C4 C 0.9560(7) 0.5250(7) -0.0591(5) 0.0183(16) Uani 1 1 d .
C5 C 0.9911(7) 0.5919(7) -0.1425(5) 0.0190(18) Uani 1 1 d .
H5 H 1.0060 0.5456 -0.1999 0.023 Uiso 1 1 calc R
C6 C 1.0042(8) 0.7277(8) -0.1406(5) 0.0174(16) Uani 1 1 d .
C7 C 0.9816(8) 0.7924(7) -0.0527(8) 0.020(2) Uani 1 1 d .
H7 H 0.9916 0.8838 -0.0494 0.024 Uiso 1 1 calc R
C8 C 0.9463(8) 0.7266(8) 0.0259(6) 0.0185(19) Uani 1 1 d .
C9 C 0.9318(7) 0.5927(7) 0.0228(5) 0.0192(16) Uani 1 1 d .
H9 H 0.9048 0.5476 0.0783 0.023 Uiso 1 1 calc R
C10 C 0.7184(8) 0.4081(8) 0.1914(6) 0.035(2) Uani 1 1 d .
H10A H 0.8090 0.4380 0.1845 0.042 Uiso 1 1 calc R
H10B H 0.6935 0.4176 0.2591 0.042 Uiso 1 1 calc R
C11 C 0.6336(10) 0.4895(8) 0.1326(7) 0.051(3) Uani 1 1 d .
H11A H 0.6377 0.5793 0.1552 0.076 Uiso 1 1 calc R
H11B H 0.5443 0.4580 0.1372 0.076 Uiso 1 1 calc R
H11C H 0.6623 0.4858 0.0661 0.076 Uiso 1 1 calc R
C12 C 0.4849(10) 0.2130(10) 0.3876(7) 0.045(2) Uani 1 1 d .
H12A H 0.5048 0.2697 0.4426 0.054 Uiso 1 1 calc R
H12B H 0.4470 0.1316 0.4123 0.054 Uiso 1 1 calc R
C13 C 0.3913(10) 0.2778(9) 0.3248(10) 0.061(3) Uani 1 1 d .
H13A H 0.3130 0.2990 0.3610 0.092 Uiso 1 1 calc R
H13B H 0.3688 0.2199 0.2720 0.092 Uiso 1 1 calc R
H13C H 0.4297 0.3575 0.2996 0.092 Uiso 1 1 calc R

loop_
_atom_site_aniso_label
_atom_site_aniso_U_11
_atom_site_aniso_U_22
_atom_site_aniso_U_33
_atom_site_aniso_U_23
_atom_site_aniso_U_13
_atom_site_aniso_U_12
Gd1 0.0149(2) 0.0147(2) 0.01449(11) 0.0000(2) -0.0001(2) -0.00081(13)
O1 0.032(3) 0.019(3) 0.020(3) 0.002(2) 0.005(2) -0.005(2)
O2 0.039(4) 0.018(3) 0.024(3) 0.002(2) 0.010(3) 0.004(2)
O3 0.028(4) 0.029(4) 0.017(2) -0.001(3) 0.004(3) 0.002(2)
O4 0.026(4) 0.018(3) 0.028(3) 0.002(2) 0.004(3) 0.002(3)
O5 0.012(3) 0.016(3) 0.050(5) -0.011(3) -0.005(3) 0.002(2)
O6 0.040(4) 0.028(3) 0.016(3) 0.001(2) -0.002(3) 0.011(3)
O7 0.033(4) 0.024(3) 0.041(3) -0.002(3) 0.010(3) 0.007(2)
O8 0.044(4) 0.049(3) 0.042(3) 0.018(4) 0.012(4) 0.014(3)
C1 0.019(3) 0.014(4) 0.017(3) -0.001(3) 0.000(3) 0.001(3)
C2 0.011(4) 0.013(4) 0.027(5) 0.001(4) 0.012(4) 0.005(3)
C3 0.018(5) 0.030(5) 0.023(5) -0.001(4) -0.006(4) 0.008(4)
C4 0.027(4) 0.017(4) 0.011(3) -0.002(3) -0.004(3) 0.003(3)
C5 0.022(4) 0.022(4) 0.013(4) -0.004(3) 0.004(3) -0.005(3)
C6 0.018(4) 0.022(4) 0.012(4) -0.001(3) 0.000(3) 0.006(3)
C7 0.010(5) 0.016(4) 0.034(5) -0.002(4) 0.002(4) 0.006(3)
C8 0.020(5) 0.019(4) 0.017(4) -0.007(3) 0.001(3) 0.010(3)
C9 0.021(4) 0.022(4) 0.015(4) 0.000(3) 0.006(3) 0.000(3)
C10 0.034(5) 0.031(5) 0.041(5) -0.003(4) 0.013(4) -0.001(4)
C11 0.048(6) 0.033(5) 0.071(7) -0.001(4) -0.001(6) -0.005(5)
C12 0.045(6) 0.040(6) 0.049(6) -0.011(5) 0.006(5) -0.011(4)
C13 0.057(7) 0.045(5) 0.082(8) -0.005(7) 0.000(8) 0.000(5)

loop_
_atom_type_symbol
_atom_type_description
_atom_type_scat_dispersion_real
_atom_type_scat_dispersion_imag
_atom_type_scat_source
C C 0.0033 0.0016 'International Tables Vol C Tables 4.2.6.8 and 6.1.1.4'
H H 0.0000 0.0000 'International Tables Vol C Tables 4.2.6.8 and 6.1.1.4'
O O 0.0106 0.0060 'International Tables Vol C Tables 4.2.6.8 and 6.1.1.4'
Gd Gd -0.1653 3.9035 'International Tables Vol C Tables 4.2.6.8 and 6.1.1.4'

loop_
_geom_angle_atom_site_label_1
_geom_angle_atom_site_label_2
_geom_angle_atom_site_label_3
_geom_angle
_geom_angle_site_symmetry_1
_geom_angle_site_symmetry_3
O5 Gd1 O1 150.3(2) 1_545 .
O5 Gd1 O2 75.3(2) 1_545 3_645
O1 Gd1 O2 130.5(2) . 3_645
O5 Gd1 O3 102.5(2) 1_545 2_765
O1 Gd1 O3 76.07(19) . 2_765
O2 Gd1 O3 124.24(19) 3_645 2_765
O5 Gd1 O6 99.8(2) 1_545 4_564
O1 Gd1 O6 79.4(2) . 4_564
O2 Gd1 O6 71.70(18) 3_645 4_564
O3 Gd1 O6 155.4(2) 2_765 4_564
O5 Gd1 O7 131.9(2) 1_545 .
O1 Gd1 O7 77.01(19) . .
O2 Gd1 O7 68.3(2) 3_645 .
O3 Gd1 O7 75.0(2) 2_765 .
O6 Gd1 O7 97.6(2) 4_564 .
O5 Gd1 O4 72.2(2) 1_545 3_745
O1 Gd1 O4 79.02(19) . 3_745
O2 Gd1 O4 145.7(2) 3_645 3_745
O3 Gd1 O4 74.4(2) 2_765 3_745
O6 Gd1 O4 102.9(2) 4_564 3_745
O7 Gd1 O4 144.7(2) . 3_745
O5 Gd1 O4 69.76(18) 1_545 2_765
O1 Gd1 O4 124.18(18) . 2_765
O2 Gd1 O4 77.67(18) 3_645 2_765
O3 Gd1 O4 51.56(18) 2_765 2_765
O6 Gd1 O4 149.29(18) 4_564 2_765
O7 Gd1 O4 72.48(19) . 2_765
O4 Gd1 O4 101.03(18) 3_745 2_765
O5 Gd1 C2 88.0(2) 1_545 2_765
O1 Gd1 C2 99.4(2) . 2_765
O2 Gd1 C2 99.8(2) 3_645 2_765
O3 Gd1 C2 26.1(2) 2_765 2_765
O6 Gd1 C2 166.4(2) 4_564 2_765
O7 Gd1 C2 69.0(2) . 2_765
O4 Gd1 C2 90.1(2) 3_745 2_765
O4 Gd1 C2 25.76(19) 2_765 2_765
C1 O1 Gd1 142.7(5) . .
C1 O2 Gd1 143.0(5) . 4_664
C2 O3 Gd1 100.8(5) . 2_764
C2 O4 Gd1 150.4(5) . 4_674
C2 O4 Gd1 85.1(5) . 2_764
Gd1 O4 Gd1 115.4(2) 4_674 2_764
C3 O5 Gd1 158.1(6) . 1_565
C3 O6 Gd1 117.2(5) . 3_655
C10 O7 Gd1 132.0(5) . .
O1 C1 O2 129.1(7) . .
O1 C1 C4 116.4(6) . .
O2 C1 C4 114.5(6) . .
O4 C2 O3 121.1(8) . .
O4 C2 C6 122.4(8) . .
O3 C2 C6 116.5(7) . .
O4 C2 Gd1 69.1(5) . 2_764
O3 C2 Gd1 53.1(4) . 2_764
C6 C2 Gd1 164.3(6) . 2_764
O6 C3 O5 121.6(8) . .
O6 C3 C8 120.0(8) . .
O5 C3 C8 118.2(8) . .
C9 C4 C5 119.7(7) . .
C9 C4 C1 120.3(7) . .
C5 C4 C1 119.8(6) . .
C6 C5 C4 119.8(6) . .
C5 C6 C7 117.9(7) . .
C5 C6 C2 120.6(6) . .
C7 C6 C2 121.5(7) . .
C8 C7 C6 121.2(7) . .
C7 C8 C9 120.3(7) . .
C7 C8 C3 119.4(8) . .
C9 C8 C3 120.2(8) . .
C4 C9 C8 120.9(7) . .
O7 C10 C11 112.0(8) . .
O8 C12 C13 110.2(8) . .

loop_
_geom_bond_atom_site_label_1
_geom_bond_atom_site_label_2
_geom_bond_distance
_geom_bond_site_symmetry_2
Gd1 O5 2.289(6) 1_545
Gd1 O1 2.320(5) .
Gd1 O2 2.326(5) 3_645
Gd1 O3 2.375(6) 2_765
Gd1 O6 2.397(5) 4_564
Gd1 O7 2.447(5) .
Gd1 O4 2.534(6) 3_745
Gd1 O4 2.737(7) 2_765
Gd1 C2 2.918(8) 2_765
O1 C1 1.234(8) .
O2 C1 1.258(8) .
O2 Gd1 2.326(5) 4_664
O3 C2 1.307(10) .
O3 Gd1 2.375(6) 2_764
O4 C2 1.273(9) .
O4 Gd1 2.534(6) 4_674
O4 Gd1 2.737(7) 2_764
O5 C3 1.265(11) .
O5 Gd1 2.289(6) 1_565
O6 C3 1.243(10) .
O6 Gd1 2.397(5) 3_655
O7 C10 1.447(10) .
O8 C12 1.418(11) .
C1 C4 1.523(10) .
C2 C6 1.483(11) .
C2 Gd1 2.919(8) 2_764
C3 C8 1.496(11) .
C4 C9 1.368(10) .
C4 C5 1.408(10) .
C5 C6 1.407(11) .
C6 C7 1.423(12) .
C7 C8 1.347(14) .
C8 C9 1.390(11) .
C10 C11 1.467(13) .
C12 C13 1.469(14) .

loop_
_geom_hbond_atom_site_label_D
_geom_hbond_atom_site_label_H
_geom_hbond_atom_site_label_A
_geom_hbond_distance_DH
_geom_hbond_distance_HA
_geom_hbond_distance_DA
_geom_hbond_angle_DHA
_geom_hbond_site_symmetry_A
O7 H7A O8 0.84 2.02 2.822(9) 159.2 .
O8 H8A O3 0.84 2.06 2.902(8) 178.2 4_565
